data_1517655
loop_
_publ_author_name
'Mohammad Hedayetullah Mir'
'Jagadese J. Vittal'

_publ_section_title
;
 Muconate bridged coordination polymers of Cu(II): Effect of auxiliary
 ligand on their structural architectures
;
_journal_name_full
;
Inorganica Chimica Acta
;
_journal_page_first 97
_journal_page_last 101
_journal_volume 403
_journal_year 2013
_chemical_formula_sum 'C16 H16 Cu N2 O6'
_chemical_formula_weight 395.85
_space_group_IT_number 2
_symmetry_cell_setting triclinic
_symmetry_space_group_name_Hall '-P 1'
_symmetry_space_group_name_H-M 'P -1'
_atom_sites_solution_hydrogens geom
_atom_sites_solution_primary direct
_atom_sites_solution_secondary difmap
_cell_angle_alpha 116.2250(10)
_cell_angle_beta 107.3190(10)
_cell_angle_gamma 92.4780(10)
_cell_formula_units_Z 2
_cell_length_a 8.7526(5)
_cell_length_b 9.9887(6)
_cell_length_c 11.2859(7)
_cell_measurement_reflns_used 3923
_cell_measurement_temperature 223(2)
_cell_measurement_theta_max 27.48
_cell_measurement_theta_min 2.29
_cell_volume 827.21(9)
_computing_cell_refinement 'Bruker SMART'
_computing_data_collection 'Bruker SMART'
_computing_data_reduction 'Bruker SAINT'
_computing_molecular_graphics 'Bruker SHELXTL'
_computing_publication_material 'Bruker SHELXTL'
_computing_structure_refinement 'SHELXL-97 (Sheldrick, 1997)'
_computing_structure_solution 'SHELXS-97 (Sheldrick, 1990)'
_diffrn_ambient_temperature 223(2)
_diffrn_measured_fraction_theta_full 0.994
_diffrn_measured_fraction_theta_max 0.994
_diffrn_measurement_device_type 'CCD area detector'
_diffrn_measurement_method 'phi and omega scans'
_diffrn_radiation_monochromator graphite
_diffrn_radiation_source 'fine-focus sealed tube'
_diffrn_radiation_type MoK\a
_diffrn_radiation_wavelength 0.71073
_diffrn_reflns_av_R_equivalents 0.0173
_diffrn_reflns_av_sigmaI/netI 0.0309
_diffrn_reflns_limit_h_max 10
_diffrn_reflns_limit_h_min -10
_diffrn_reflns_limit_k_max 11
_diffrn_reflns_limit_k_min -11
_diffrn_reflns_limit_l_max 10
_diffrn_reflns_limit_l_min -13
_diffrn_reflns_number 4843
_diffrn_reflns_theta_full 25.00
_diffrn_reflns_theta_max 25.00
_diffrn_reflns_theta_min 2.15
_exptl_absorpt_coefficient_mu 1.356
_exptl_absorpt_correction_T_max 0.846
_exptl_absorpt_correction_T_min 0.688
_exptl_absorpt_correction_type multi-scan
_exptl_absorpt_process_details 'SADABS (Sheldrick, 2005)'
_exptl_crystal_colour blue-green
_exptl_crystal_density_diffrn 1.589
_exptl_crystal_density_method 'not measured'
_exptl_crystal_description plate
_exptl_crystal_F_000 406
_exptl_crystal_size_max 0.38
_exptl_crystal_size_mid 0.23
_exptl_crystal_size_min 0.13
_refine_diff_density_max 0.235
_refine_diff_density_min -0.318
_refine_diff_density_rms 0.082
_refine_ls_extinction_method none
_refine_ls_goodness_of_fit_ref 1.043
_refine_ls_hydrogen_treatment mixed
_refine_ls_matrix_type full
_refine_ls_number_parameters 242
_refine_ls_number_reflns 2904
_refine_ls_number_restraints 7
_refine_ls_restrained_S_all 1.042
_refine_ls_R_factor_all 0.0284
_refine_ls_R_factor_gt 0.0268
_refine_ls_shift/su_max 0.000
_refine_ls_shift/su_mean 0.000
_refine_ls_structure_factor_coef Fsqd
_refine_ls_weighting_details 'calc w=1/[\s^2^(Fo^2^)+(0.0339P)^2^+0.4617P] where P=(Fo^2^+2Fc^2^)/3'
_refine_ls_weighting_scheme calc
_refine_ls_wR_factor_gt 0.0691
_refine_ls_wR_factor_ref 0.0701
_reflns_number_gt 2729
_reflns_number_total 2904
_reflns_threshold_expression >2sigma(I)
_cod_data_source_file ICA-2013-403-97-101-1.cif
_cod_data_source_block compound-1
_cod_depositor_comments
;

2019-06-07
Z value and formula fixed to values more according to usual
chemical conventions.                 miguel
;
_cod_original_formula_sum 'C32 H32 Cu2 N4 O12'
_cod_original_formula_weight 791.70
_cod_original_formula_units_Z 1
_cod_original_sg_symbol_H-M P-1
_cod_database_code 1517655

loop_
_symmetry_equiv_pos_as_xyz
'x, y, z'
'-x, -y, -z'

loop_
_atom_site_label
_atom_site_type_symbol
_atom_site_fract_x
_atom_site_fract_y
_atom_site_fract_z
_atom_site_U_iso_or_equiv
_atom_site_adp_type
_atom_site_occupancy
_atom_site_symmetry_multiplicity
_atom_site_calc_flag
_atom_site_refinement_flags
Cu1 Cu 0.58859(3) 0.40386(2) 0.20410(2) 0.02059(10) Uani 1 1 d .
N1 N 0.4369(2) 0.51483(19) 0.30093(18) 0.0239(4) Uani 1 1 d .
C1 C 0.4220(3) 0.6598(2) 0.3378(2) 0.0319(5) Uani 1 1 d .
H1 H 0.4866 0.7183 0.3172 0.038 Uiso 1 1 calc R
C2 C 0.3159(3) 0.7261(3) 0.4045(3) 0.0359(5) Uani 1 1 d .
H2A H 0.3097 0.8284 0.4305 0.043 Uiso 1 1 calc R
C3 C 0.2191(3) 0.6398(3) 0.4325(2) 0.0338(5) Uani 1 1 d .
H3 H 0.1459 0.6825 0.4782 0.041 Uiso 1 1 calc R
C4 C 0.2310(3) 0.4897(3) 0.3924(2) 0.0301(5) Uani 1 1 d .
H4 H 0.1643 0.4284 0.4089 0.036 Uiso 1 1 calc R
C5 C 0.3416(2) 0.4305(2) 0.3281(2) 0.0226(4) Uani 1 1 d .
N2 N 0.48901(19) 0.23966(18) 0.23268(17) 0.0219(3) Uani 1 1 d .
C6 C 0.3679(2) 0.2728(2) 0.2850(2) 0.0227(4) Uani 1 1 d .
C7 C 0.2756(3) 0.1660(2) 0.2963(2) 0.0290(5) Uani 1 1 d .
H7 H 0.1919 0.1913 0.3335 0.035 Uiso 1 1 calc R
C8 C 0.3089(3) 0.0211(3) 0.2517(2) 0.0332(5) Uani 1 1 d .
H8 H 0.2466 -0.0540 0.2568 0.040 Uiso 1 1 calc R
C9 C 0.4344(3) -0.0124(2) 0.1997(2) 0.0318(5) Uani 1 1 d .
H9A H 0.4599 -0.1098 0.1703 0.038 Uiso 1 1 calc R
C10 C 0.5216(3) 0.0997(2) 0.1918(2) 0.0268(4) Uani 1 1 d .
H10 H 0.6071 0.0771 0.1563 0.032 Uiso 1 1 calc R
C11 C 0.9624(2) 0.9255(2) 0.4835(2) 0.0252(4) Uani 1 1 d .
H11A H 0.9776 0.9022 0.5578 0.030 Uiso 1 1 calc R
C12 C 0.8725(2) 0.8187(2) 0.3531(2) 0.0270(4) Uani 1 1 d .
H12 H 0.8582 0.8393 0.2773 0.032 Uiso 1 1 calc R
C13 C 0.7946(2) 0.6680(2) 0.3253(2) 0.0236(4) Uani 1 1 d .
O1 O 0.67946(16) 0.58757(15) 0.20386(14) 0.0234(3) Uani 1 1 d .
O2 O 0.83591(19) 0.62589(17) 0.41534(15) 0.0326(3) Uani 1 1 d .
C14 C 0.9959(3) 0.4463(2) 0.0267(2) 0.0249(4) Uani 1 1 d .
H14 H 1.0923 0.4144 0.0580 0.030 Uiso 1 1 calc R
C15 C 0.8604(2) 0.3901(2) 0.0342(2) 0.0239(4) Uani 1 1 d .
H15 H 0.7622 0.4173 -0.0012 0.029 Uiso 1 1 calc R
C16 C 0.8570(2) 0.2859(2) 0.0960(2) 0.0217(4) Uani 1 1 d .
O3 O 0.74691(17) 0.28358(16) 0.14857(16) 0.0278(3) Uani 1 1 d .
O4 O 0.95905(18) 0.20327(16) 0.09421(17) 0.0307(3) Uani 1 1 d .
O5 O 0.3970(2) 0.30003(19) -0.01375(17) 0.0345(4) Uani 1 1 d D
H5A H 0.370(3) 0.330(3) -0.064(2) 0.033(7) Uiso 1 1 d D
H5B H 0.329(3) 0.238(3) -0.035(3) 0.037(8) Uiso 1 1 d D
O6 O 1.1310(2) 0.0795(2) -0.0873(2) 0.0371(4) Uani 1 1 d D
H6A H 1.087(4) 0.120(3) -0.039(3) 0.054(10) Uiso 1 1 d D
H6B H 1.123(3) 0.002(2) -0.095(3) 0.050(9) Uiso 1 1 d D

loop_
_atom_site_aniso_label
_atom_site_aniso_U_11
_atom_site_aniso_U_22
_atom_site_aniso_U_33
_atom_site_aniso_U_23
_atom_site_aniso_U_13
_atom_site_aniso_U_12
Cu1 0.02242(15) 0.01794(14) 0.02420(15) 0.01135(11) 0.01024(10) 0.00140(10)
N1 0.0233(8) 0.0235(9) 0.0258(9) 0.0123(7) 0.0093(7) 0.0030(7)
C1 0.0344(12) 0.0249(11) 0.0403(12) 0.0171(10) 0.0161(10) 0.0060(9)
C2 0.0396(13) 0.0299(12) 0.0406(13) 0.0171(10) 0.0160(11) 0.0131(10)
C3 0.0350(12) 0.0413(13) 0.0325(12) 0.0192(11) 0.0175(10) 0.0186(10)
C4 0.0300(11) 0.0388(12) 0.0316(11) 0.0223(10) 0.0151(9) 0.0094(9)
C5 0.0208(10) 0.0269(10) 0.0196(9) 0.0127(8) 0.0043(8) 0.0032(8)
N2 0.0225(8) 0.0224(8) 0.0218(8) 0.0115(7) 0.0079(7) 0.0014(7)
C6 0.0220(10) 0.0265(10) 0.0206(9) 0.0130(8) 0.0062(8) 0.0020(8)
C7 0.0278(11) 0.0328(11) 0.0343(12) 0.0204(10) 0.0148(9) 0.0042(9)
C8 0.0362(12) 0.0307(11) 0.0380(12) 0.0209(10) 0.0146(10) -0.0021(9)
C9 0.0399(13) 0.0222(10) 0.0333(12) 0.0137(9) 0.0128(10) 0.0036(9)
C10 0.0306(11) 0.0236(10) 0.0281(10) 0.0126(9) 0.0125(9) 0.0049(8)
C11 0.0251(10) 0.0236(10) 0.0273(10) 0.0125(9) 0.0097(8) 0.0023(8)
C12 0.0294(11) 0.0243(10) 0.0249(10) 0.0120(9) 0.0074(9) -0.0026(8)
C13 0.0250(10) 0.0215(10) 0.0248(10) 0.0102(9) 0.0112(8) 0.0016(8)
O1 0.0266(7) 0.0192(7) 0.0225(7) 0.0097(6) 0.0074(6) -0.0023(6)
O2 0.0384(9) 0.0304(8) 0.0276(8) 0.0176(7) 0.0056(7) -0.0045(7)
C14 0.0281(11) 0.0245(10) 0.0276(10) 0.0144(9) 0.0138(9) 0.0078(8)
C15 0.0253(10) 0.0233(10) 0.0253(10) 0.0118(9) 0.0113(8) 0.0067(8)
C16 0.0214(10) 0.0187(9) 0.0214(9) 0.0075(8) 0.0068(8) -0.0007(8)
O3 0.0292(8) 0.0263(7) 0.0390(8) 0.0195(7) 0.0203(7) 0.0073(6)
O4 0.0321(8) 0.0291(8) 0.0449(9) 0.0238(7) 0.0215(7) 0.0126(6)
O5 0.0344(9) 0.0344(9) 0.0308(9) 0.0212(8) -0.0008(7) -0.0059(8)
O6 0.0422(10) 0.0303(9) 0.0513(11) 0.0231(9) 0.0274(9) 0.0072(8)

loop_
_atom_type_symbol
_atom_type_description
_atom_type_scat_dispersion_real
_atom_type_scat_dispersion_imag
_atom_type_scat_source
C C 0.0033 0.0016 'International Tables Vol C Tables 4.2.6.8 and 6.1.1.4'
H H 0.0000 0.0000 'International Tables Vol C Tables 4.2.6.8 and 6.1.1.4'
N N 0.0061 0.0033 'International Tables Vol C Tables 4.2.6.8 and 6.1.1.4'
O O 0.0106 0.0060 'International Tables Vol C Tables 4.2.6.8 and 6.1.1.4'
Cu Cu 0.3201 1.2651 'International Tables Vol C Tables 4.2.6.8 and 6.1.1.4'

loop_
_geom_angle_atom_site_label_1
_geom_angle_atom_site_label_2
_geom_angle_atom_site_label_3
_geom_angle
_geom_angle_site_symmetry_3
O3 Cu1 O1 97.73(6) .
O3 Cu1 N2 89.48(6) .
O1 Cu1 N2 170.69(6) .
O3 Cu1 N1 165.68(7) .
O1 Cu1 N1 91.47(6) .
N2 Cu1 N1 80.36(6) .
O3 Cu1 O5 95.96(7) .
O1 Cu1 O5 96.32(6) .
N2 Cu1 O5 88.73(6) .
N1 Cu1 O5 93.90(7) .
C1 N1 C5 118.43(18) .
C1 N1 Cu1 126.70(14) .
C5 N1 Cu1 114.87(13) .
N1 C1 C2 122.6(2) .
C3 C2 C1 118.9(2) .
C2 C3 C4 119.0(2) .
C5 C4 C3 119.4(2) .
N1 C5 C4 121.65(19) .
N1 C5 C6 114.50(17) .
C4 C5 C6 123.85(18) .
C10 N2 C6 118.88(17) .
C10 N2 Cu1 125.83(14) .
C6 N2 Cu1 114.93(13) .
N2 C6 C7 121.82(18) .
N2 C6 C5 114.93(17) .
C7 C6 C5 123.24(18) .
C8 C7 C6 118.76(19) .
C9 C8 C7 119.45(19) .
C10 C9 C8 118.7(2) .
N2 C10 C9 122.37(19) .
C12 C11 C11 123.4(3) 2_776
C11 C12 C13 121.16(19) .
O2 C13 O1 123.04(18) .
O2 C13 C12 120.94(18) .
O1 C13 C12 116.00(17) .
C13 O1 Cu1 106.63(12) .
C15 C14 C14 124.2(2) 2_765
C14 C15 C16 123.08(19) .
O4 C16 O3 121.75(18) .
O4 C16 C15 119.74(17) .
O3 C16 C15 118.51(17) .
C16 O3 Cu1 138.16(13) .

loop_
_geom_bond_atom_site_label_1
_geom_bond_atom_site_label_2
_geom_bond_distance
_geom_bond_site_symmetry_2
Cu1 O3 1.9371(14) .
Cu1 O1 1.9696(13) .
Cu1 N2 2.0162(16) .
Cu1 N1 2.0261(17) .
Cu1 O5 2.2525(16) .
N1 C1 1.342(3) .
N1 C5 1.349(3) .
C1 C2 1.377(3) .
C2 C3 1.377(3) .
C3 C4 1.380(3) .
C4 C5 1.379(3) .
C5 C6 1.480(3) .
N2 C10 1.338(3) .
N2 C6 1.347(3) .
C6 C7 1.384(3) .
C7 C8 1.383(3) .
C8 C9 1.380(3) .
C9 C10 1.379(3) .
C11 C12 1.332(3) .
C11 C11 1.437(4) 2_776
C12 C13 1.483(3) .
C13 O2 1.229(2) .
C13 O1 1.294(2) .
C14 C15 1.331(3) .
C14 C14 1.453(4) 2_765
C15 C16 1.490(3) .
C16 O4 1.241(2) .
C16 O3 1.277(2) .
